data_4002147
loop_
_publ_author_name
'Doverbratt, Isa'
'Ponou, Sim\'eon'
'Zhang, Yuemei'
'Lidin, Sven'
'Miller, Gordon J.'

_publ_section_title
;
 Linear Metal Chains in Ca2M2X (M = Pd, Pt; X = Al, Ge): Origin of the
 Pairwise Distortion and Its Role in the Structure Stability
;
_journal_issue 1
_journal_name_full 'Chemistry of Materials'
_journal_page_first 304
_journal_paper_doi 10.1021/cm503985h
_journal_volume 27
_journal_year 2015
_chemical_formula_sum 'Al Ca2 Pt2'
_chemical_formula_weight 497.32
_space_group_crystal_system monoclinic
_space_group_IT_number 15
_space_group_name_Hall '-C 2yc'
_space_group_name_H-M_alt 'C 1 2/c 1'
_symmetry_space_group_name_Hall '-C 2yc'
_symmetry_space_group_name_H-M 'C 1 2/c 1'
_audit_creation_method SHELXL-2014/7
_cell_angle_alpha 90
_cell_angle_beta 101.889(7)
_cell_angle_gamma 90
_cell_formula_units_Z 4
_cell_length_a 9.8040(8)
_cell_length_b 5.7411(5)
_cell_length_c 7.7307(7)
_cell_measurement_temperature 293(2)
_cell_volume 425.79(6)
_computing_structure_refinement 'SHELXL-2014/7 (Sheldrick, 2014)'
_diffrn_ambient_temperature 293(2)
_diffrn_measured_fraction_theta_full 1.000
_diffrn_measured_fraction_theta_max 0.970
_diffrn_radiation_type MoK\a
_diffrn_radiation_wavelength 0.71073
_diffrn_reflns_av_R_equivalents 0.0323
_diffrn_reflns_av_unetI/netI 0.0316
_diffrn_reflns_Laue_measured_fraction_full 1.000
_diffrn_reflns_Laue_measured_fraction_max 0.970
_diffrn_reflns_limit_h_max 16
_diffrn_reflns_limit_h_min -16
_diffrn_reflns_limit_k_max 9
_diffrn_reflns_limit_k_min -9
_diffrn_reflns_limit_l_max 12
_diffrn_reflns_limit_l_min -12
_diffrn_reflns_number 3743
_diffrn_reflns_point_group_measured_fraction_full 1.000
_diffrn_reflns_point_group_measured_fraction_max 0.970
_diffrn_reflns_theta_full 25.242
_diffrn_reflns_theta_max 36.641
_diffrn_reflns_theta_min 4.137
_exptl_absorpt_coefficient_mu 68.023
_exptl_crystal_colour 'dark silver'
_exptl_crystal_density_diffrn 7.758
_exptl_crystal_description block
_exptl_crystal_F_000 836
_refine_diff_density_max 4.418
_refine_diff_density_min -6.954
_refine_diff_density_rms 0.725
_refine_ls_extinction_coef 0.0054(3)
_refine_ls_extinction_expression Fc^*^=kFc[1+0.001xFc^2^\l^3^/sin(2\q)]^-1/4^
_refine_ls_extinction_method 'SHELXL-2014/7 (Sheldrick 2014'
_refine_ls_goodness_of_fit_ref 1.063
_refine_ls_hydrogen_treatment undef
_refine_ls_matrix_type full
_refine_ls_number_parameters 25
_refine_ls_number_reflns 1030
_refine_ls_number_restraints 0
_refine_ls_restrained_S_all 1.063
_refine_ls_R_factor_all 0.0329
_refine_ls_R_factor_gt 0.0296
_refine_ls_shift/su_max 0.000
_refine_ls_shift/su_mean 0.000
_refine_ls_structure_factor_coef Fsqd
_refine_ls_weighting_details 'w=1/[\s^2^(Fo^2^)+(0.0465P)^2^] where P=(Fo^2^+2Fc^2^)/3'
_refine_ls_weighting_scheme calc
_refine_ls_wR_factor_gt 0.0715
_refine_ls_wR_factor_ref 0.0730
_reflns_Friedel_coverage 0.000
_reflns_number_gt 936
_reflns_number_total 1030
_reflns_threshold_expression 'I > 2\s(I)'
_cod_data_source_file cm503985h_si_002.cif
_cod_data_source_block Ca2Pt2Al_C2/c_IV
_cod_depositor_comments 'Adding full bibliography for 4002144--4002147.cif.'
_cod_database_code 4002147
_shelx_shelxl_version_number 2014/7
_shelx_space_group_comment
;
The symmetry employed for this shelxl refinement is uniquely defined
by the following loop, which should always be used as a source of
symmetry information in preference to the above space-group names.
They are only intended as comments.
;

loop_
_space_group_symop_operation_xyz
'x, y, z'
'-x, y, -z+1/2'
'x+1/2, y+1/2, z'
'-x+1/2, y+1/2, -z+1/2'
'-x, -y, -z'
'x, -y, z-1/2'
'-x+1/2, -y+1/2, -z'
'x+1/2, -y+1/2, z-1/2'

loop_
_atom_site_label
_atom_site_type_symbol
_atom_site_fract_x
_atom_site_fract_y
_atom_site_fract_z
_atom_site_U_iso_or_equiv
_atom_site_adp_type
_atom_site_occupancy
_atom_site_site_symmetry_order
_atom_site_calc_flag
_atom_site_refinement_flags_posn
_atom_site_refinement_flags_adp
_atom_site_refinement_flags_occupancy
Pt1 Pt 0.12899(2) 0.13395(3) 0.00415(3) 0.00373(10) Uani 1 1 d . . .
Al1 Al 0.0000 0.1086(5) 0.2500 0.0041(4) Uani 1 2 d S T P
Ca3 Ca 0.35026(13) 0.1314(2) 0.35132(17) 0.0060(2) Uani 1 1 d . . .

loop_
_atom_site_aniso_label
_atom_site_aniso_U_11
_atom_site_aniso_U_22
_atom_site_aniso_U_33
_atom_site_aniso_U_23
_atom_site_aniso_U_13
_atom_site_aniso_U_12
Pt1 0.00190(13) 0.00301(14) 0.00593(13) 0.00006(7) -0.00002(8) -0.00060(7)
Al1 0.0015(10) 0.0066(11) 0.0039(10) 0.000 -0.0002(8) 0.000
Ca3 0.0044(5) 0.0041(5) 0.0090(5) 0.0001(4) 0.0003(4) -0.0008(3)

loop_
_atom_type_symbol
_atom_type_description
_atom_type_scat_dispersion_real
_atom_type_scat_dispersion_imag
_atom_type_scat_source
Al Al 0.0645 0.0514 'International Tables Vol C Tables 4.2.6.8 and 6.1.1.4'
Ca Ca 0.2262 0.3064 'International Tables Vol C Tables 4.2.6.8 and 6.1.1.4'
Pt Pt -1.7033 8.3905 'International Tables Vol C Tables 4.2.6.8 and 6.1.1.4'

loop_
_geom_angle_atom_site_label_1
_geom_angle_atom_site_label_2
_geom_angle_atom_site_label_3
_geom_angle
_geom_angle_site_symmetry_1
_geom_angle_site_symmetry_3
Al1 Pt1 Al1 108.02(3) . 5
Al1 Pt1 Pt1 128.69(4) . 7
Al1 Pt1 Pt1 123.272(19) 5 7
Al1 Pt1 Pt1 54.49(4) . 5
Al1 Pt1 Pt1 53.537(18) 5 5
Pt1 Pt1 Pt1 176.607(15) 7 5
Al1 Pt1 Ca3 76.53(4) . 8_455
Al1 Pt1 Ca3 71.21(5) 5 8_455
Pt1 Pt1 Ca3 119.15(3) 7 8_455
Pt1 Pt1 Ca3 61.79(2) 5 8_455
Al1 Pt1 Ca3 77.41(7) . 4
Al1 Pt1 Ca3 141.66(6) 5 4
Pt1 Pt1 Ca3 63.94(2) 7 4
Pt1 Pt1 Ca3 119.15(2) 5 4
Ca3 Pt1 Ca3 73.53(4) 8_455 4
Al1 Pt1 Ca3 140.48(6) . 6
Al1 Pt1 Ca3 73.03(3) 5 6
Pt1 Pt1 Ca3 63.16(2) 7 6
Pt1 Pt1 Ca3 113.74(3) 5 6
Ca3 Pt1 Ca3 135.57(4) 8_455 6
Ca3 Pt1 Ca3 127.10(2) 4 6
Al1 Pt1 Ca3 73.31(2) . .
Al1 Pt1 Ca3 145.52(6) 5 .
Pt1 Pt1 Ca3 64.18(2) 7 .
Pt1 Pt1 Ca3 117.56(2) 5 .
Ca3 Pt1 Ca3 138.67(3) 8_455 .
Ca3 Pt1 Ca3 72.82(3) 4 .
Ca3 Pt1 Ca3 84.64(3) 6 .
Al1 Pt1 Ca3 71.07(7) . 4_545
Al1 Pt1 Ca3 75.59(6) 5 4_545
Pt1 Pt1 Ca3 118.13(3) 7 4_545
Pt1 Pt1 Ca3 60.83(2) 5 4_545
Ca3 Pt1 Ca3 122.61(2) 8_455 4_545
Ca3 Pt1 Ca3 138.28(4) 4 4_545
Ca3 Pt1 Ca3 71.17(4) 6 4_545
Ca3 Pt1 Ca3 72.44(3) . 4_545
Al1 Pt1 Ca3 146.68(5) . 7
Al1 Pt1 Ca3 70.38(5) 5 7
Pt1 Pt1 Ca3 63.40(2) 7 7
Pt1 Pt1 Ca3 114.79(3) 5 7
Ca3 Pt1 Ca3 71.52(4) 8_455 7
Ca3 Pt1 Ca3 84.640(18) 4 7
Ca3 Pt1 Ca3 72.25(2) 6 7
Ca3 Pt1 Ca3 127.57(2) . 7
Ca3 Pt1 Ca3 135.63(3) 4_545 7
Pt1 Al1 Pt1 173.31(14) 2 .
Pt1 Al1 Pt1 111.95(5) 2 5
Pt1 Al1 Pt1 71.97(3) . 5
Pt1 Al1 Pt1 71.97(3) 2 6_556
Pt1 Al1 Pt1 111.95(5) . 6_556
Pt1 Al1 Pt1 113.06(11) 5 6_556
Pt1 Al1 Ca3 62.90(5) 2 3_445
Pt1 Al1 Ca3 123.57(9) . 3_445
Pt1 Al1 Ca3 63.12(6) 5 3_445
Pt1 Al1 Ca3 61.99(6) 6_556 3_445
Pt1 Al1 Ca3 123.57(9) 2 4_545
Pt1 Al1 Ca3 62.90(5) . 4_545
Pt1 Al1 Ca3 61.99(6) 5 4_545
Pt1 Al1 Ca3 63.12(6) 6_556 4_545
Ca3 Al1 Ca3 66.63(7) 3_445 4_545
Pt1 Al1 Ca3 61.43(2) 2 2
Pt1 Al1 Ca3 118.28(2) . 2
Pt1 Al1 Ca3 61.09(2) 5 2
Pt1 Al1 Ca3 121.75(6) 6_556 2
Ca3 Al1 Ca3 66.56(4) 3_445 2
Ca3 Al1 Ca3 117.56(8) 4_545 2
Pt1 Al1 Ca3 118.28(2) 2 .
Pt1 Al1 Ca3 61.42(2) . .
Pt1 Al1 Ca3 121.75(6) 5 .
Pt1 Al1 Ca3 61.09(2) 6_556 .
Ca3 Al1 Ca3 117.56(8) 3_445 .
Ca3 Al1 Ca3 66.56(4) 4_545 .
Ca3 Al1 Ca3 175.55(11) 2 .
Pt1 Al1 Ca3 59.06(3) 2 7_556
Pt1 Al1 Ca3 117.64(5) . 7_556
Pt1 Al1 Ca3 169.05(8) 5 7_556
Pt1 Al1 Ca3 59.55(2) 6_556 7_556
Ca3 Al1 Ca3 106.02(4) 3_445 7_556
Ca3 Al1 Ca3 116.35(5) 4_545 7_556
Ca3 Al1 Ca3 114.54(5) 2 7_556
Ca3 Al1 Ca3 63.34(4) . 7_556
Pt1 Al1 Ca3 117.64(5) 2 8_455
Pt1 Al1 Ca3 59.06(3) . 8_455
Pt1 Al1 Ca3 59.55(2) 5 8_455
Pt1 Al1 Ca3 169.05(8) 6_556 8_455
Ca3 Al1 Ca3 116.35(5) 3_445 8_455
Ca3 Al1 Ca3 106.02(4) 4_545 8_455
Ca3 Al1 Ca3 63.34(4) 2 8_455
Ca3 Al1 Ca3 114.54(5) . 8_455
Ca3 Al1 Ca3 128.99(10) 7_556 8_455
Pt1 Al1 Ca3 114.98(9) 2 4
Pt1 Al1 Ca3 58.51(5) . 4
Pt1 Al1 Ca3 117.69(4) 5 4
Pt1 Al1 Ca3 118.76(4) 6_556 4
Ca3 Al1 Ca3 177.65(6) 3_445 4
Ca3 Al1 Ca3 115.72(3) 4_545 4
Ca3 Al1 Ca3 111.70(7) 2 4
Ca3 Al1 Ca3 64.13(4) . 4
Ca3 Al1 Ca3 73.10(5) 7_556 4
Ca3 Al1 Ca3 63.39(5) 8_455 4
Pt1 Al1 Ca3 58.51(5) 2 3_455
Pt1 Al1 Ca3 114.98(9) . 3_455
Pt1 Al1 Ca3 118.76(4) 5 3_455
Pt1 Al1 Ca3 117.69(4) 6_556 3_455
Ca3 Al1 Ca3 115.72(3) 3_445 3_455
Ca3 Al1 Ca3 177.65(6) 4_545 3_455
Ca3 Al1 Ca3 64.13(4) 2 3_455
Ca3 Al1 Ca3 111.70(7) . 3_455
Ca3 Al1 Ca3 63.39(5) 7_556 3_455
Ca3 Al1 Ca3 73.10(5) 8_455 3_455
Ca3 Al1 Ca3 61.93(6) 4 3_455
Pt1 Ca3 Pt1 106.47(4) 8_556 4_545
Pt1 Ca3 Pt1 135.57(4) 8_556 6_556
Pt1 Ca3 Pt1 52.90(2) 4_545 6_556
Pt1 Ca3 Pt1 138.30(4) 8_556 .
Pt1 Ca3 Pt1 107.72(4) 4_545 .
Pt1 Ca3 Pt1 84.92(3) 6_556 .
Pt1 Ca3 Pt1 57.39(2) 8_556 4
Pt1 Ca3 Pt1 138.28(4) 4_545 4
Pt1 Ca3 Pt1 108.83(4) 6_556 4
Pt1 Ca3 Pt1 107.02(4) . 4
Pt1 Ca3 Pt1 86.24(3) 8_556 7
Pt1 Ca3 Pt1 135.82(4) 4_545 7
Pt1 Ca3 Pt1 137.24(4) 6_556 7
Pt1 Ca3 Pt1 52.43(2) . 7
Pt1 Ca3 Pt1 84.45(3) 4 7
Pt1 Ca3 Al1 46.81(2) 8_556 3
Pt1 Ca3 Al1 150.27(5) 4_545 3
Pt1 Ca3 Al1 152.97(5) 6_556 3
Pt1 Ca3 Al1 93.29(3) . 3
Pt1 Ca3 Al1 46.03(3) 4 3
Pt1 Ca3 Al1 46.50(2) 7 3
Pt1 Ca3 Al1 153.56(6) 8_556 .
Pt1 Ca3 Al1 92.10(6) 4_545 .
Pt1 Ca3 Al1 45.88(4) 6_556 .
Pt1 Ca3 Al1 45.266(18) . .
Pt1 Ca3 Al1 96.24(6) 4 .
Pt1 Ca3 Al1 93.48(4) 7 .
Al1 Ca3 Al1 117.56(8) 3 .
Pt1 Ca3 Al1 44.41(2) 8_556 7_556
Pt1 Ca3 Al1 95.35(6) 4_545 7_556
Pt1 Ca3 Al1 94.28(4) 6_556 7_556
Pt1 Ca3 Al1 149.85(6) . 7_556
Pt1 Ca3 Al1 44.86(5) 4 7_556
Pt1 Ca3 Al1 120.47(5) 7 7_556
Al1 Ca3 Al1 73.98(4) 3 7_556
Al1 Ca3 Al1 116.66(4) . 7_556
Pt1 Ca3 Al1 94.68(4) 8_556 3_545
Pt1 Ca3 Al1 44.08(3) 4_545 3_545
Pt1 Ca3 Al1 91.31(4) 6_556 3_545
Pt1 Ca3 Al1 93.53(3) . 3_545
Pt1 Ca3 Al1 152.06(5) 4 3_545
Pt1 Ca3 Al1 93.85(4) 7 3_545
Al1 Ca3 Al1 115.72(3) 3 3_545
Al1 Ca3 Al1 111.70(7) . 3_545
Al1 Ca3 Al1 116.61(5) 7_556 3_545
Pt1 Ca3 Ca3 98.58(5) 8_556 7_556
Pt1 Ca3 Ca3 97.15(5) 4_545 7_556
Pt1 Ca3 Ca3 54.51(3) 6_556 7_556
Pt1 Ca3 Ca3 100.12(5) . 7_556
Pt1 Ca3 Ca3 54.32(3) 4 7_556
Pt1 Ca3 Ca3 123.16(6) 7 7_556
Al1 Ca3 Ca3 99.63(5) 3 7_556
Al1 Ca3 Ca3 59.73(4) . 7_556
Al1 Ca3 Ca3 56.93(4) 7_556 7_556
Al1 Ca3 Ca3 141.22(6) 3_545 7_556
Pt1 Ca3 Ca3 54.85(3) 8_556 2_655
Pt1 Ca3 Ca3 99.21(3) 4_545 2_655
Pt1 Ca3 Ca3 150.34(2) 6_556 2_655
Pt1 Ca3 Ca3 96.42(5) . 2_655
Pt1 Ca3 Ca3 99.13(3) 4 2_655
Pt1 Ca3 Ca3 53.63(3) 7 2_655
Al1 Ca3 Ca3 56.69(4) 3 2_655
Al1 Ca3 Ca3 141.57(6) . 2_655
Al1 Ca3 Ca3 98.79(4) 7_556 2_655
Al1 Ca3 Ca3 59.04(3) 3_545 2_655
Ca3 Ca3 Ca3 151.92(6) 7_556 2_655

loop_
_geom_bond_atom_site_label_1
_geom_bond_atom_site_label_2
_geom_bond_distance
_geom_bond_site_symmetry_2
Pt1 Al1 2.4946(3) .
Pt1 Al1 2.5248(17) 5
Pt1 Pt1 2.7335(4) 7
Pt1 Pt1 2.9496(4) 5
Pt1 Ca3 3.0575(13) 8_455
Pt1 Ca3 3.0580(12) 4
Pt1 Ca3 3.0786(12) 6
Pt1 Ca3 3.0839(13) .
Pt1 Ca3 3.0857(12) 4_545
Pt1 Ca3 3.1046(12) 7
Al1 Pt1 2.4946(3) 2
Al1 Pt1 2.5248(17) 5
Al1 Pt1 2.5248(17) 6_556
Al1 Ca3 3.279(3) 3_445
Al1 Ca3 3.279(3) 4_545
Al1 Ca3 3.3637(13) 2
Al1 Ca3 3.3637(13) .
Al1 Ca3 3.4668(18) 7_556
Al1 Ca3 3.4668(18) 8_455
Al1 Ca3 3.500(3) 4
Al1 Ca3 3.500(3) 3_455
Ca3 Pt1 3.0575(13) 8_556
Ca3 Pt1 3.0580(12) 4_545
Ca3 Pt1 3.0787(12) 6_556
Ca3 Pt1 3.0857(12) 4
Ca3 Pt1 3.1046(12) 7
Ca3 Al1 3.279(3) 3
Ca3 Al1 3.4668(18) 7_556
Ca3 Al1 3.500(3) 3_545
Ca3 Ca3 3.587(2) 7_556
Ca3 Ca3 3.601(2) 2_655
